data_4102713
loop_
_publ_author_name
'Sunewang R. Wang'
'Zaozao Qiu'
'Zuowei Xie'

_publ_section_title
;
 Insertion of Carboryne into Aromatic Rings: Formation of
 Cyclooctatetraenocarboranes
;
_journal_name_full 'Journal of the American Chemical Society'
_journal_page_first 9988
_journal_page_last 9989
_journal_paper_doi 10.1021/ja1044488
_journal_volume 132
_journal_year 2010
_chemical_formula_sum 'C9 H18 B10'
_chemical_formula_weight 234.33
_chemical_name_systematic
; 
 ? 
;
_space_group_IT_number 61
_symmetry_cell_setting orthorhombic
_symmetry_space_group_name_Hall '-P 2ac 2ab'
_symmetry_space_group_name_H-M 'P b c a'
_atom_sites_solution_hydrogens geom
_atom_sites_solution_primary direct
_atom_sites_solution_secondary difmap
_audit_creation_method SHELXL-97
_cell_angle_alpha 90.00
_cell_angle_beta 90.00
_cell_angle_gamma 90.00
_cell_formula_units_Z 8
_cell_length_a 9.776(2)
_cell_length_b 12.704(3)
_cell_length_c 21.986(5)
_cell_measurement_reflns_used 82
_cell_measurement_temperature 293(2)
_cell_measurement_theta_max 166
_cell_measurement_theta_min 14
_cell_volume 2730.5(11)
_computing_cell_refinement 'BRUKER SMART CCD DIFFRACTOMETER'
_computing_data_collection 'BRUKER SMART CCD DIFFRACTOMETER'
_computing_data_reduction 'BRUKER SMART CCD DIFFRACTOMETER'
_computing_molecular_graphics 'SIEMENS SHELXTL'
_computing_publication_material 'SIEMENS SHELXTL'
_computing_structure_refinement 'SHELXL-97 (Sheldrick, 2008)'
_computing_structure_solution 'SHELXS-97 (Sheldrick, 2008)'
_diffrn_ambient_temperature 293(2)
_diffrn_measured_fraction_theta_full 1.000
_diffrn_measured_fraction_theta_max 1.000
_diffrn_measurement_device_type 'BRUKER SMART CCD DIFFRACTOMETER'
_diffrn_measurement_method 'OMEGA SCAN'
_diffrn_radiation_monochromator graphite
_diffrn_radiation_source 'fine-focus sealed tube'
_diffrn_radiation_type MoK\a
_diffrn_radiation_wavelength 0.71073
_diffrn_reflns_av_R_equivalents 0.0562
_diffrn_reflns_av_sigmaI/netI 0.0407
_diffrn_reflns_limit_h_max 11
_diffrn_reflns_limit_h_min -8
_diffrn_reflns_limit_k_max 15
_diffrn_reflns_limit_k_min -15
_diffrn_reflns_limit_l_max 26
_diffrn_reflns_limit_l_min -22
_diffrn_reflns_number 14096
_diffrn_reflns_theta_full 25.25
_diffrn_reflns_theta_max 25.25
_diffrn_reflns_theta_min 1.85
_exptl_absorpt_coefficient_mu 0.053
_exptl_absorpt_correction_T_max 0.7456
_exptl_absorpt_correction_T_min 0.6079
_exptl_absorpt_correction_type multi-scan
_exptl_crystal_colour colourless
_exptl_crystal_density_diffrn 1.140
_exptl_crystal_density_method 'not measured'
_exptl_crystal_description block
_exptl_crystal_F_000 976
_exptl_crystal_size_max 0.50
_exptl_crystal_size_mid 0.40
_exptl_crystal_size_min 0.30
_refine_diff_density_max 0.419
_refine_diff_density_min -0.251
_refine_diff_density_rms 0.050
_refine_ls_extinction_method none
_refine_ls_goodness_of_fit_ref 1.039
_refine_ls_hydrogen_treatment riding
_refine_ls_matrix_type full
_refine_ls_number_parameters 172
_refine_ls_number_reflns 2476
_refine_ls_number_restraints 0
_refine_ls_restrained_S_all 1.039
_refine_ls_R_factor_all 0.0902
_refine_ls_R_factor_gt 0.0636
_refine_ls_shift/su_max 0.000
_refine_ls_shift/su_mean 0.000
_refine_ls_structure_factor_coef Fsqd
_refine_ls_weighting_details 'calc w=1/[\s^2^(Fo^2^)+(0.0983P)^2^+1.4410P] where P=(Fo^2^+2Fc^2^)/3'
_refine_ls_weighting_scheme calc
_refine_ls_wR_factor_gt 0.1623
_refine_ls_wR_factor_ref 0.1910
_reflns_number_gt 1750
_reflns_number_total 2476
_reflns_threshold_expression >2sigma(I)
_cod_data_source_file ja1044488_si_002_5.cif
_cod_data_source_block 4b'
_cod_original_cell_volume 2730.4(11)
_cod_database_code 4102713

loop_
_symmetry_equiv_pos_as_xyz
'x, y, z'
'-x+1/2, -y, z+1/2'
'-x, y+1/2, -z+1/2'
'x+1/2, -y+1/2, -z'
'-x, -y, -z'
'x-1/2, y, -z-1/2'
'x, -y-1/2, z-1/2'
'-x-1/2, y-1/2, z'

loop_
_atom_site_label
_atom_site_type_symbol
_atom_site_fract_x
_atom_site_fract_y
_atom_site_fract_z
_atom_site_U_iso_or_equiv
_atom_site_adp_type
_atom_site_occupancy
_atom_site_symmetry_multiplicity
_atom_site_calc_flag
_atom_site_refinement_flags
C1 C 0.0335(2) 0.37135(16) 0.40165(9) 0.0334(5) Uani 1 1 d .
C2 C -0.0411(2) 0.31214(16) 0.34688(9) 0.0326(5) Uani 1 1 d .
C11 C -0.0415(2) 0.48046(18) 0.41127(11) 0.0430(6) Uani 1 1 d .
H11A H -0.0005 0.5214 0.4444 0.052 Uiso 1 1 calc R
C12 C -0.1910(3) 0.45681(19) 0.42293(11) 0.0474(6) Uani 1 1 d .
H12A H -0.2347 0.4754 0.4589 0.057 Uiso 1 1 calc R
C13 C -0.2548(2) 0.40789(18) 0.37822(11) 0.0425(6) Uani 1 1 d .
C14 C -0.3993(3) 0.3694(2) 0.37803(14) 0.0640(8) Uani 1 1 d .
H14A H -0.4435 0.3901 0.4151 0.096 Uiso 1 1 calc R
H14B H -0.4000 0.2941 0.3748 0.096 Uiso 1 1 calc R
H14C H -0.4472 0.3994 0.3441 0.096 Uiso 1 1 calc R
C15 C -0.1617(2) 0.38457(18) 0.32396(10) 0.0400(6) Uani 1 1 d .
H15A H -0.2120 0.3523 0.2902 0.048 Uiso 1 1 calc R
C16 C -0.0376(3) 0.53914(18) 0.35131(12) 0.0482(6) Uani 1 1 d .
H16A H 0.0049 0.6041 0.3465 0.058 Uiso 1 1 calc R
C17 C -0.1003(3) 0.4894(2) 0.30631(12) 0.0497(7) Uani 1 1 d .
H17A H -0.1061 0.5166 0.2671 0.060 Uiso 1 1 calc R
B3 B 0.1256(3) 0.3604(2) 0.33349(12) 0.0391(6) Uani 1 1 d .
H3 H 0.1532 0.4256 0.3030 0.047 Uiso 1 1 calc R
B4 B 0.2067(3) 0.3443(2) 0.40412(12) 0.0442(7) Uani 1 1 d .
H4 H 0.2843 0.4003 0.4204 0.053 Uiso 1 1 calc R
B5 B 0.0911(3) 0.2833(2) 0.45565(12) 0.0418(7) Uani 1 1 d .
H5 H 0.0951 0.3010 0.5046 0.050 Uiso 1 1 calc R
B6 B -0.0652(3) 0.2584(2) 0.41978(12) 0.0378(6) Uani 1 1 d .
H6 H -0.1617 0.2573 0.4455 0.045 Uiso 1 1 calc R
B7 B 0.0725(3) 0.2385(2) 0.30456(11) 0.0390(6) Uani 1 1 d .
H7 H 0.0618 0.2255 0.2553 0.047 Uiso 1 1 calc R
B8 B 0.2345(3) 0.2548(2) 0.34229(12) 0.0468(7) Uani 1 1 d .
H8 H 0.3325 0.2505 0.3179 0.056 Uiso 1 1 calc R
B9 B 0.2173(3) 0.2065(2) 0.41731(12) 0.0469(7) Uani 1 1 d .
H9 H 0.3046 0.1719 0.4418 0.056 Uiso 1 1 calc R
B10 B 0.0507(3) 0.1557(2) 0.42600(13) 0.0464(7) Uani 1 1 d .
H10 H 0.0308 0.0875 0.4556 0.056 Uiso 1 1 calc R
B11 B -0.0409(3) 0.1770(2) 0.35624(13) 0.0422(7) Uani 1 1 d .
H11 H -0.1228 0.1249 0.3398 0.051 Uiso 1 1 calc R
B12 B 0.1358(3) 0.1409(2) 0.35551(13) 0.0469(7) Uani 1 1 d .
H12 H 0.1698 0.0633 0.3392 0.056 Uiso 1 1 calc R

loop_
_atom_site_aniso_label
_atom_site_aniso_U_11
_atom_site_aniso_U_22
_atom_site_aniso_U_33
_atom_site_aniso_U_23
_atom_site_aniso_U_13
_atom_site_aniso_U_12
C1 0.0366(13) 0.0316(11) 0.0320(11) -0.0023(9) -0.0015(9) -0.0011(9)
C2 0.0345(11) 0.0333(11) 0.0301(11) -0.0005(9) -0.0029(9) -0.0005(9)
C11 0.0469(14) 0.0347(13) 0.0472(14) -0.0083(10) -0.0053(11) 0.0010(11)
C12 0.0459(14) 0.0476(14) 0.0486(14) -0.0009(11) 0.0060(11) 0.0128(12)
C13 0.0336(12) 0.0412(13) 0.0528(14) 0.0016(11) 0.0009(11) 0.0089(10)
C14 0.0375(15) 0.071(2) 0.084(2) -0.0020(16) 0.0011(14) 0.0011(13)
C15 0.0385(13) 0.0415(13) 0.0401(13) 0.0013(10) -0.0083(10) 0.0020(10)
C16 0.0482(14) 0.0298(11) 0.0666(16) 0.0071(11) -0.0008(12) 0.0025(11)
C17 0.0563(15) 0.0446(14) 0.0483(14) 0.0152(12) 0.0003(12) 0.0082(12)
B3 0.0334(14) 0.0442(15) 0.0396(14) 0.0036(11) 0.0041(11) -0.0023(11)
B4 0.0354(14) 0.0499(16) 0.0473(16) -0.0029(12) -0.0061(12) -0.0001(13)
B5 0.0511(16) 0.0444(15) 0.0301(13) 0.0023(11) -0.0050(12) 0.0093(13)
B6 0.0430(15) 0.0358(14) 0.0346(13) 0.0055(10) 0.0041(11) -0.0002(11)
B7 0.0447(15) 0.0424(15) 0.0299(13) -0.0056(11) -0.0002(11) 0.0083(12)
B8 0.0400(15) 0.0567(17) 0.0438(15) -0.0011(13) 0.0029(12) 0.0094(13)
B9 0.0489(17) 0.0509(16) 0.0408(15) -0.0005(12) -0.0094(13) 0.0144(14)
B10 0.0598(18) 0.0361(14) 0.0433(16) 0.0078(12) -0.0013(13) 0.0069(13)
B11 0.0496(16) 0.0315(13) 0.0457(15) -0.0004(11) -0.0040(12) -0.0043(12)
B12 0.0580(18) 0.0408(15) 0.0419(15) -0.0051(12) -0.0033(13) 0.0163(13)

loop_
_atom_type_symbol
_atom_type_description
_atom_type_scat_dispersion_real
_atom_type_scat_dispersion_imag
_atom_type_scat_source
C C 0.0033 0.0016 'International Tables Vol C Tables 4.2.6.8 and 6.1.1.4'
H H 0.0000 0.0000 'International Tables Vol C Tables 4.2.6.8 and 6.1.1.4'
B B 0.0013 0.0007 'International Tables Vol C Tables 4.2.6.8 and 6.1.1.4'

loop_
_geom_angle_atom_site_label_1
_geom_angle_atom_site_label_2
_geom_angle_atom_site_label_3
_geom_angle
C11 C1 C2 107.56(17)
C11 C1 B5 128.85(18)
C2 C1 B5 111.26(17)
C11 C1 B4 128.61(19)
C2 C1 B4 112.19(17)
B5 C1 B4 61.94(15)
C11 C1 B3 114.95(17)
C2 C1 B3 63.44(14)
B5 C1 B3 111.62(17)
B4 C1 B3 60.53(14)
C11 C1 B6 115.24(18)
C2 C1 B6 62.60(13)
B5 C1 B6 59.92(14)
B4 C1 B6 111.38(18)
B3 C1 B6 114.00(16)
C15 C2 C1 107.91(17)
C15 C2 B7 128.69(18)
C1 C2 B7 111.60(17)
C15 C2 B11 128.17(18)
C1 C2 B11 112.18(17)
B7 C2 B11 61.63(15)
C15 C2 B6 114.69(17)
C1 C2 B6 63.68(14)
B7 C2 B6 111.55(17)
B11 C2 B6 60.39(14)
C15 C2 B3 115.72(17)
C1 C2 B3 62.64(14)
B7 C2 B3 60.25(14)
B11 C2 B3 111.28(17)
B6 C2 B3 114.22(17)
C12 C11 C16 105.63(19)
C12 C11 C1 107.23(19)
C16 C11 C1 107.64(18)
C13 C12 C11 115.0(2)
C12 C13 C14 127.0(2)
C12 C13 C15 113.0(2)
C14 C13 C15 119.8(2)
C17 C15 C13 105.43(19)
C17 C15 C2 107.41(19)
C13 C15 C2 107.96(17)
C17 C16 C11 113.8(2)
C16 C17 C15 114.4(2)
B8 B3 B7 62.38(16)
B8 B3 C1 106.45(18)
B7 B3 C1 103.18(17)
B8 B3 B4 62.05(16)
B7 B3 B4 110.62(19)
C1 B3 B4 59.01(15)
B8 B3 C2 106.34(19)
B7 B3 C2 58.69(13)
C1 B3 C2 53.93(12)
B4 B3 C2 103.22(18)
C1 B4 B3 60.46(14)
C1 B4 B9 104.99(19)
B3 B4 B9 106.6(2)
C1 B4 B5 58.97(14)
B3 B4 B5 109.14(19)
B9 B4 B5 60.25(16)
C1 B4 B8 104.53(18)
B3 B4 B8 58.09(15)
B9 B4 B8 59.37(16)
B5 B4 B8 107.6(2)
C1 B5 B6 61.42(14)
C1 B5 B4 59.09(14)
B6 B5 B4 110.28(18)
C1 B5 B9 104.78(18)
B6 B5 B9 107.01(19)
B4 B5 B9 59.86(16)
C1 B5 B10 105.32(18)
B6 B5 B10 58.62(15)
B4 B5 B10 107.64(19)
B9 B5 B10 59.09(16)
B10 B6 B5 61.91(16)
B10 B6 B11 62.01(16)
B5 B6 B11 110.3(2)
B10 B6 C2 106.08(18)
B5 B6 C2 102.94(18)
B11 B6 C2 58.99(14)
B10 B6 C1 105.73(19)
B5 B6 C1 58.66(14)
B11 B6 C1 102.95(17)
C2 B6 C1 53.72(12)
C2 B7 B3 61.06(14)
C2 B7 B11 59.31(14)
B3 B7 B11 110.05(18)
C2 B7 B12 105.19(18)
B3 B7 B12 106.46(19)
B11 B7 B12 60.45(16)
C2 B7 B8 104.81(17)
B3 B7 B8 58.00(15)
B11 B7 B8 107.82(19)
B12 B7 B8 58.97(16)
B3 B8 B12 108.6(2)
B3 B8 B9 108.45(19)
B12 B8 B9 60.62(16)
B3 B8 B4 59.87(16)
B12 B8 B4 108.2(2)
B9 B8 B4 59.88(16)
B3 B8 B7 59.62(15)
B12 B8 B7 60.02(16)
B9 B8 B7 107.9(2)
B4 B8 B7 106.80(19)
B10 B9 B8 108.4(2)
B10 B9 B4 108.9(2)
B8 B9 B4 60.75(16)
B10 B9 B12 59.88(17)
B8 B9 B12 59.56(16)
B4 B9 B12 108.06(19)
B10 B9 B5 60.66(16)
B8 B9 B5 108.46(19)
B4 B9 B5 59.89(15)
B12 B9 B5 107.9(2)
B6 B10 B9 108.6(2)
B6 B10 B12 108.56(19)
B9 B10 B12 60.60(17)
B6 B10 B5 59.47(15)
B9 B10 B5 60.26(16)
B12 B10 B5 108.1(2)
B6 B10 B11 59.56(15)
B9 B10 B11 108.23(19)
B12 B10 B11 60.18(16)
B5 B10 B11 106.52(18)
C2 B11 B6 60.62(14)
C2 B11 B7 59.06(14)
B6 B11 B7 109.63(18)
C2 B11 B12 104.76(18)
B6 B11 B12 106.81(19)
B7 B11 B12 60.14(16)
C2 B11 B10 104.59(18)
B6 B11 B10 58.43(15)
B7 B11 B10 107.6(2)
B12 B11 B10 59.15(16)
B8 B12 B10 108.3(2)
B8 B12 B9 59.82(16)
B10 B12 B9 59.53(16)
B8 B12 B7 61.01(16)
B10 B12 B7 108.25(19)
B9 B12 B7 108.0(2)
B8 B12 B11 108.64(19)
B10 B12 B11 60.67(16)
B9 B12 B11 107.78(19)
B7 B12 B11 59.42(15)

loop_
_geom_bond_atom_site_label_1
_geom_bond_atom_site_label_2
_geom_bond_distance
C1 C11 1.582(3)
C1 C2 1.596(3)
C1 B5 1.726(3)
C1 B4 1.728(4)
C1 B3 1.754(3)
C1 B6 1.775(3)
C2 C15 1.578(3)
C2 B7 1.725(3)
C2 B11 1.729(3)
C2 B6 1.758(3)
C2 B3 1.766(3)
C11 C12 1.514(3)
C11 C16 1.515(3)
C12 C13 1.320(3)
C13 C14 1.495(3)
C13 C15 1.529(3)
C15 C17 1.511(3)
C16 C17 1.325(4)
B3 B8 1.723(4)
B3 B7 1.753(4)
B3 B4 1.755(4)
B4 B9 1.777(4)
B4 B5 1.778(4)
B4 B8 1.793(4)
B5 B6 1.749(4)
B5 B9 1.784(4)
B5 B10 1.791(4)
B6 B10 1.733(4)
B6 B11 1.754(4)
B7 B11 1.769(4)
B7 B12 1.782(4)
B7 B8 1.800(4)
B8 B12 1.763(4)
B8 B9 1.768(4)
B9 B10 1.763(4)
B9 B12 1.782(4)
B10 B12 1.769(4)
B10 B11 1.796(4)
B11 B12 1.788(4)
